data_4309691
loop_
_publ_author_name
'Rohith P. John'
'Kyungjae Lee'
'Beom Jin Kim'
'Byoung Jin Suh'
'Hackjune Rhee'
'Myoung Soo Lah'

_publ_section_title
;
Modulation of the Ring Size and Nuclearity of Metallamacrocycles via the
Steric Effect of Ligands: Preparation and Characterization of 18-Membered
Hexanuclear, 24-Membered Octanuclear, and 30-Membered Decanuclear Manganese
Metalladiazamacrocycles with \a- and \b-Branched N-Acylsalicylhydrazides
;
_journal_name_full 'Inorganic Chemistry'
_journal_page_first 7109
_journal_page_last 7121
_journal_paper_doi 10.1021/ic050891h
_journal_volume 44
_journal_year 2005
_chemical_formula_sum 'C215 H253.5 Mn10 N40 O40.5'
_chemical_formula_weight 4595.48
_chemical_name_systematic
;
 ?
;
_space_group_IT_number 14
_symmetry_cell_setting monoclinic
_symmetry_space_group_name_Hall '-P 2yn'
_symmetry_space_group_name_H-M 'P 1 21/n 1'
_atom_sites_solution_hydrogens geom
_atom_sites_solution_primary direct
_atom_sites_solution_secondary difmap
_audit_creation_method SHELXL-97
_cell_angle_alpha 90.00
_cell_angle_beta 108.593(16)
_cell_angle_gamma 90.00
_cell_formula_units_Z 2
_cell_length_a 21.430(14)
_cell_length_b 25.110(15)
_cell_length_c 22.833(13)
_cell_measurement_reflns_used 8192
_cell_measurement_temperature 173(2)
_cell_measurement_theta_max 25.06
_cell_measurement_theta_min 1.29
_cell_volume 11645(12)
_computing_cell_refinement 'Bruker SAINT'
_computing_data_collection 'Bruker SMART'
_computing_data_reduction 'Bruker SAINT'
_computing_molecular_graphics ORTEP3
_computing_publication_material WinGX
_computing_structure_refinement 'Bruker SHELXTL'
_computing_structure_solution 'Bruker SHELXTL'
_diffrn_ambient_temperature 173(2)
_diffrn_measured_fraction_theta_full 0.993
_diffrn_measured_fraction_theta_max 0.993
_diffrn_measurement_device_type 'CCD area detector'
_diffrn_measurement_method 'omega scans'
_diffrn_radiation_monochromator graphite
_diffrn_radiation_source 'fine-focus sealed tube'
_diffrn_radiation_type MoK\a
_diffrn_radiation_wavelength 0.71073
_diffrn_reflns_av_R_equivalents 0.1456
_diffrn_reflns_av_sigmaI/netI 0.1980
_diffrn_reflns_limit_h_max 25
_diffrn_reflns_limit_h_min -21
_diffrn_reflns_limit_k_max 29
_diffrn_reflns_limit_k_min -27
_diffrn_reflns_limit_l_max 27
_diffrn_reflns_limit_l_min -26
_diffrn_reflns_number 58578
_diffrn_reflns_theta_full 25.06
_diffrn_reflns_theta_max 25.06
_diffrn_reflns_theta_min 1.29
_diffrn_standards_decay_% <2.0
_exptl_absorpt_coefficient_mu 0.600
_exptl_absorpt_correction_T_max 0.9536
_exptl_absorpt_correction_T_min 0.6618
_exptl_absorpt_correction_type multi-scan
_exptl_absorpt_process_details 'Bruker SADABS'
_exptl_crystal_colour 'dark brown'
_exptl_crystal_density_diffrn 1.311
_exptl_crystal_density_method 'not measured'
_exptl_crystal_description brick
_exptl_crystal_F_000 4795
_exptl_crystal_size_max 0.75
_exptl_crystal_size_mid 0.12
_exptl_crystal_size_min 0.08
_refine_diff_density_max 0.892
_refine_diff_density_min -0.462
_refine_diff_density_rms 0.100
_refine_ls_extinction_method none
_refine_ls_goodness_of_fit_ref 0.969
_refine_ls_hydrogen_treatment mixed
_refine_ls_matrix_type full
_refine_ls_number_parameters 1455
_refine_ls_number_reflns 20495
_refine_ls_number_restraints 24
_refine_ls_restrained_S_all 0.971
_refine_ls_R_factor_all 0.2087
_refine_ls_R_factor_gt 0.0915
_refine_ls_shift/su_max 2.780
_refine_ls_shift/su_mean 0.027
_refine_ls_structure_factor_coef Fsqd
_refine_ls_weighting_details 'calc w=1/[\s^2^(Fo^2^)+(0.1184P)^2^+0.0000P] where P=(Fo^2^+2Fc^2^)/3'
_refine_ls_weighting_scheme calc
_refine_ls_wR_factor_gt 0.2039
_refine_ls_wR_factor_ref 0.2557
_reflns_number_gt 9078
_reflns_number_total 20495
_reflns_threshold_expression >2sigma(I)
_cod_data_source_file ic050891hc1_8.cif
_cod_data_source_block complex6
_cod_depositor_comments
;
The following automatic conversions were performed:
'_symmetry_cell_setting' value 'Monoclinic' changed to 'monoclinic'
according to '/home/saulius/struct/CIF-dictionaries/cif_core.dic'
dictionary named 'cif_core.dic' version 2.4.1 from
2010-06-29.

'_exptl_absorpt_correction_type' value 'Multi-scan' changed
to 'multi-scan' according to
'/home/saulius/struct/CIF-dictionaries/cif_core.dic' dictionary named
'cif_core.dic' version 2.4.1 from 2010-06-29.

Automatic conversion script
Id: cif_fix_enum 1527 2010-12-29 10:47:43Z saulius 
;
_cod_original_formula_sum 'C215 H253.50 Mn10 N40 O40.50'
_cod_database_code 4309691

loop_
_symmetry_equiv_pos_as_xyz
'x, y, z'
'-x+1/2, y+1/2, -z+1/2'
'-x, -y, -z'
'x-1/2, -y-1/2, z-1/2'

loop_
_atom_site_label
_atom_site_type_symbol
_atom_site_fract_x
_atom_site_fract_y
_atom_site_fract_z
_atom_site_U_iso_or_equiv
_atom_site_adp_type
_atom_site_occupancy
_atom_site_symmetry_multiplicity
_atom_site_calc_flag
_atom_site_refinement_flags
_atom_site_disorder_assembly
_atom_site_disorder_group
Mn1A Mn 0.72309(6) 0.72322(5) 0.48829(5) 0.0386(3) Uani 1 1 d . . .
O1A O 0.6343(3) 0.7116(2) 0.4729(2) 0.0515(16) Uani 1 1 d . . .
O2A O 0.6651(3) 0.7087(2) 0.2981(2) 0.0492(16) Uani 1 1 d . . .
O3A O 0.8131(3) 0.7263(2) 0.4927(2) 0.0409(14) Uani 1 1 d . . .
N1A N 0.7149(3) 0.7117(2) 0.4020(3) 0.0333(15) Uani 1 1 d . . .
N2A N 0.7761(3) 0.7104(2) 0.3892(3) 0.0342(16) Uani 1 1 d . . .
N3A N 0.7041(4) 0.8134(3) 0.4619(3) 0.049(2) Uani 1 1 d . . .
C1A C 0.5857(4) 0.7093(3) 0.4192(4) 0.038(2) Uani 1 1 d . . .
C2A C 0.5205(4) 0.7084(4) 0.4207(4) 0.048(2) Uani 1 1 d . . .
H2A H 0.5127 0.7087 0.4594 0.058 Uiso 1 1 calc R . .
C3A C 0.4689(4) 0.7070(3) 0.3679(4) 0.051(2) Uani 1 1 d . . .
H3A H 0.4254 0.7062 0.3702 0.061 Uiso 1 1 calc R . .
C4A C 0.4781(4) 0.7068(4) 0.3112(4) 0.053(2) Uani 1 1 d . . .
H4A H 0.4414 0.7063 0.2745 0.064 Uiso 1 1 calc R . .
C5A C 0.5420(4) 0.7072(4) 0.3083(4) 0.050(2) Uani 1 1 d . . .
H5A H 0.5484 0.7062 0.2690 0.059 Uiso 1 1 calc R . .
C6A C 0.5967(4) 0.7090(3) 0.3611(4) 0.0338(19) Uani 1 1 d . . .
C7A C 0.6621(4) 0.7103(3) 0.3530(4) 0.0327(18) Uani 1 1 d . . .
C8A C 0.8245(4) 0.7183(3) 0.4404(4) 0.039(2) Uani 1 1 d . . .
C9A C 0.8953(4) 0.7192(4) 0.4431(4) 0.050(2) Uani 1 1 d . . .
C10A C 0.9383(5) 0.7012(5) 0.5063(4) 0.086(4) Uani 1 1 d . . .
H10A H 0.9836 0.6966 0.5061 0.128 Uiso 1 1 calc R . .
H10B H 0.9218 0.6672 0.5167 0.128 Uiso 1 1 calc R . .
H10C H 0.9373 0.7280 0.5371 0.128 Uiso 1 1 calc R . .
C11A C 0.9125(6) 0.7741(5) 0.4317(8) 0.127(6) Uani 1 1 d . . .
H11A H 0.9568 0.7748 0.4281 0.191 Uiso 1 1 calc R . .
H11B H 0.9113 0.7969 0.4662 0.191 Uiso 1 1 calc R . .
H11C H 0.8807 0.7873 0.3934 0.191 Uiso 1 1 calc R . .
C12A C 0.9081(5) 0.6819(7) 0.3955(5) 0.126(6) Uani 1 1 d . . .
H12A H 0.8890 0.6971 0.3541 0.189 Uiso 1 1 calc R . .
H12B H 0.8878 0.6472 0.3973 0.189 Uiso 1 1 calc R . .
H12C H 0.9556 0.6773 0.4044 0.189 Uiso 1 1 calc R . .
C13A C 0.6460(6) 0.8370(4) 0.4505(5) 0.083(4) Uani 1 1 d . . .
H13A H 0.6139 0.8180 0.4628 0.099 Uiso 1 1 calc R . .
C14A C 0.6270(8) 0.8852(6) 0.4234(7) 0.110(5) Uani 1 1 d . . .
H14A H 0.5837 0.8984 0.4160 0.132 Uiso 1 1 calc R . .
C15A C 0.6750(11) 0.9143(6) 0.4069(6) 0.125(7) Uani 1 1 d . . .
H15A H 0.6658 0.9487 0.3888 0.150 Uiso 1 1 calc R . .
C16A C 0.7329(10) 0.8919(6) 0.4177(8) 0.152(8) Uani 1 1 d . . .
H16A H 0.7663 0.9102 0.4066 0.183 Uiso 1 1 calc R . .
C17A C 0.7464(8) 0.8425(5) 0.4449(8) 0.133(6) Uani 1 1 d . . .
H17A H 0.7893 0.8283 0.4518 0.160 Uiso 1 1 calc R . .
Mn1B Mn 0.74750(6) 0.71107(5) 0.27898(5) 0.0413(3) Uani 1 1 d . A .
O1B O 0.7560(3) 0.7848(2) 0.2828(3) 0.0620(18) Uani 1 1 d . . .
O2B O 0.9029(3) 0.73005(19) 0.2090(2) 0.0394(14) Uani 1 1 d . . .
O3B O 0.7557(3) 0.6358(2) 0.2770(3) 0.0509(16) Uani 1 1 d . . .
N1B N 0.8222(3) 0.7047(2) 0.2481(3) 0.0303(15) Uani 1 1 d . . .
N2B N 0.8432(3) 0.6514(2) 0.2432(3) 0.0308(15) Uani 1 1 d . . .
N3B N 0.6812(5) 0.7166(7) 0.1764(4) 0.151(6) Uani 1 1 d D . .
C1B C 0.7927(6) 0.8161(4) 0.2611(5) 0.071(3) Uani 1 1 d . . .
C2B C 0.7848(8) 0.8718(5) 0.2665(7) 0.129(6) Uani 1 1 d . . .
H2B H 0.7545 0.8849 0.2855 0.154 Uiso 1 1 calc R . .
C3B C 0.8213(10) 0.9068(5) 0.2441(10) 0.197(11) Uani 1 1 d . . .
H3B H 0.8154 0.9441 0.2474 0.236 Uiso 1 1 calc R . .
C4B C 0.8656(9) 0.8888(5) 0.2174(9) 0.168(9) Uani 1 1 d . . .
H4B H 0.8897 0.9135 0.2016 0.201 Uiso 1 1 calc R . .
C5B C 0.8757(6) 0.8359(4) 0.2132(7) 0.105(5) Uani 1 1 d . . .
H5B H 0.9081 0.8240 0.1958 0.126 Uiso 1 1 calc R . .
C6B C 0.8395(5) 0.7986(3) 0.2338(5) 0.057(3) Uani 1 1 d . . .
C7B C 0.8548(4) 0.7415(3) 0.2302(4) 0.0349(19) Uani 1 1 d . . .
C8B C 0.8054(4) 0.6187(3) 0.2604(4) 0.040(2) Uani 1 1 d . . .
C9B C 0.8142(6) 0.5593(4) 0.2605(5) 0.069(3) Uani 1 1 d . . .
C10B C 0.7818(6) 0.5334(4) 0.3047(6) 0.089(4) Uani 1 1 d . . .
H10D H 0.8033 0.5464 0.3468 0.134 Uiso 1 1 calc R . .
H10E H 0.7864 0.4946 0.3037 0.134 Uiso 1 1 calc R . .
H10F H 0.7349 0.5428 0.2917 0.134 Uiso 1 1 calc R . .
C11B C 0.8872(7) 0.5448(4) 0.2842(7) 0.129(6) Uani 1 1 d . . .
H11D H 0.9083 0.5555 0.2538 0.193 Uiso 1 1 calc R . .
H11E H 0.8919 0.5062 0.2908 0.193 Uiso 1 1 calc R . .
H11F H 0.9083 0.5632 0.3234 0.193 Uiso 1 1 calc R . .
C12B C 0.7817(9) 0.5392(5) 0.1941(6) 0.147(7) Uani 1 1 d . . .
H12D H 0.7344 0.5468 0.1812 0.221 Uiso 1 1 calc R . .
H12E H 0.7885 0.5007 0.1925 0.221 Uiso 1 1 calc R . .
H12F H 0.8014 0.5574 0.1663 0.221 Uiso 1 1 calc R . .
C13B C 0.6529(7) 0.7758(8) 0.1589(8) 0.076(6) Uani 0.632(8) 1 d P A 1
H13B H 0.6537 0.7991 0.1918 0.092 Uiso 0.632(8) 1 calc PR A 1
C14B C 0.6271(10) 0.7956(10) 0.0983(10) 0.112(9) Uani 0.632(8) 1 d P A 1
H14B H 0.6131 0.8314 0.0894 0.134 Uiso 0.632(8) 1 calc PR A 1
C15B C 0.6241(10) 0.7599(14) 0.0549(11) 0.147(13) Uani 0.632(8) 1 d P A 1
H15B H 0.6073 0.7712 0.0131 0.176 Uiso 0.632(8) 1 calc PR A 1
C16B C 0.6504(8) 0.6894(16) 0.0697(7) 0.34(2) Uani 0.632(8) 1 d PD A 1
H16B H 0.6398 0.6613 0.0404 0.407 Uiso 0.632(8) 1 calc PR A 1
C133 C 0.6125(9) 0.7058(11) 0.1643(10) 0.057(8) Uani 0.368(8) 1 d PD A 2
H133 H 0.5987 0.7073 0.1999 0.069 Uiso 0.368(8) 1 calc PR A 2
C143 C 0.5598(14) 0.6931(13) 0.1072(14) 0.074(10) Uani 0.368(8) 1 d P A 2
H143 H 0.5142 0.6990 0.1001 0.089 Uiso 0.368(8) 1 calc PR A 2
C153 C 0.5856(14) 0.6718(13) 0.0669(14) 0.083(10) Uani 0.368(8) 1 d PD A 2
H153 H 0.5623 0.6461 0.0375 0.100 Uiso 0.368(8) 1 calc PR A 2
C163 C 0.6504(8) 0.6894(16) 0.0697(7) 0.34(2) Uani 0.37 1 d P A 2
H163 H 0.6642 0.7013 0.0363 0.407 Uiso 0.368(8) 1 calc PR A 2
C17B C 0.6886(5) 0.6854(7) 0.1319(5) 0.109(5) Uani 1 1 d . A .
H17B H 0.7218 0.6588 0.1430 0.131 Uiso 1 1 calc R B 1
Mn1C Mn 0.92122(6) 0.65759(4) 0.18947(5) 0.0314(3) Uani 1 1 d . . .
O1C O 0.8513(3) 0.6555(2) 0.1168(2) 0.0380(13) Uani 1 1 d . . .
O2C O 0.9590(3) 0.5120(2) 0.1202(2) 0.0387(14) Uani 1 1 d . . .
O3C O 0.9940(2) 0.64821(19) 0.2625(2) 0.0329(13) Uani 1 1 d . . .
N1C N 0.9531(3) 0.5885(2) 0.1726(3) 0.0307(15) Uani 1 1 d . . .
N2C N 1.0107(3) 0.5694(2) 0.2198(3) 0.0340(16) Uani 1 1 d . . .
N3C N 0.9915(3) 0.7002(2) 0.1439(3) 0.0370(16) Uani 1 1 d . . .
C1C C 0.8383(4) 0.6201(3) 0.0703(4) 0.036(2) Uani 1 1 d . . .
C2C C 0.7863(5) 0.6320(4) 0.0172(4) 0.053(3) Uani 1 1 d . . .
H2C H 0.7618 0.6638 0.0161 0.064 Uiso 1 1 calc R . .
C3C C 0.7695(5) 0.5998(4) -0.0329(4) 0.070(3) Uani 1 1 d . . .
H3C H 0.7337 0.6091 -0.0684 0.084 Uiso 1 1 calc R . .
C4C C 0.8042(5) 0.5531(4) -0.0328(4) 0.064(3) Uani 1 1 d . . .
H4C H 0.7929 0.5305 -0.0680 0.076 Uiso 1 1 calc R . .
C5C C 0.8552(4) 0.5402(3) 0.0193(4) 0.047(2) Uani 1 1 d . . .
H5C H 0.8786 0.5079 0.0201 0.057 Uiso 1 1 calc R . .
C6C C 0.8735(4) 0.5733(3) 0.0714(3) 0.0298(18) Uani 1 1 d . . .
C7C C 0.9306(4) 0.5572(3) 0.1238(3) 0.0335(19) Uani 1 1 d . . .
C8C C 1.0273(4) 0.6041(3) 0.2638(3) 0.0313(18) Uani 1 1 d . . .
C9C C 1.0885(4) 0.5956(3) 0.3203(4) 0.044(2) Uani 1 1 d . . .
C10C C 1.0882(5) 0.6348(4) 0.3717(4) 0.061(3) Uani 1 1 d . . .
H10G H 1.0475 0.6305 0.3819 0.091 Uiso 1 1 calc R . .
H10H H 1.0910 0.6713 0.3575 0.091 Uiso 1 1 calc R . .
H10I H 1.1261 0.6277 0.4084 0.091 Uiso 1 1 calc R . .
C11C C 1.0899(5) 0.5392(3) 0.3450(4) 0.055(3) Uani 1 1 d . . .
H11G H 1.0901 0.5136 0.3126 0.083 Uiso 1 1 calc R . .
H11H H 1.0509 0.5332 0.3577 0.083 Uiso 1 1 calc R . .
H11I H 1.1297 0.5343 0.3806 0.083 Uiso 1 1 calc R . .
C12C C 1.1494(4) 0.6049(4) 0.2994(4) 0.063(3) Uani 1 1 d . . .
H12G H 1.1895 0.6013 0.3350 0.095 Uiso 1 1 calc R . .
H12H H 1.1475 0.6408 0.2821 0.095 Uiso 1 1 calc R . .
H12I H 1.1499 0.5785 0.2679 0.095 Uiso 1 1 calc R . .
C13C C 0.9772(5) 0.7481(3) 0.1186(4) 0.048(2) Uani 1 1 d . . .
H13C H 0.9370 0.7641 0.1184 0.058 Uiso 1 1 calc R . .
C14C C 1.0170(5) 0.7761(3) 0.0925(4) 0.053(3) Uani 1 1 d . . .
H14C H 1.0040 0.8098 0.0737 0.064 Uiso 1 1 calc R . .
C15C C 1.0755(5) 0.7538(4) 0.0945(4) 0.059(3) Uani 1 1 d . . .
H15C H 1.1044 0.7726 0.0778 0.070 Uiso 1 1 calc R . .
C16C C 1.0929(4) 0.7053(4) 0.1201(4) 0.048(2) Uani 1 1 d . . .
H16C H 1.1337 0.6895 0.1216 0.057 Uiso 1 1 calc R . .
C17C C 1.0493(4) 0.6790(4) 0.1442(4) 0.044(2) Uani 1 1 d . . .
H17C H 1.0608 0.6446 0.1616 0.053 Uiso 1 1 calc R . .
Mn1D Mn 1.04520(6) 0.49343(4) 0.17652(5) 0.0341(3) Uani 1 1 d . . .
O1D O 1.0888(3) 0.5402(2) 0.1393(2) 0.0433(15) Uani 1 1 d . . .
O2D O 1.2383(3) 0.44892(19) 0.2689(2) 0.0357(13) Uani 1 1 d . . .
O3D O 1.0121(2) 0.44496(19) 0.2233(2) 0.0376(13) Uani 1 1 d . . .
N1D N 1.1273(3) 0.4635(2) 0.2300(3) 0.0323(15) Uani 1 1 d . . .
N2D N 1.1199(3) 0.4223(2) 0.2707(3) 0.0319(15) Uani 1 1 d . . .
N3D N 1.0452(3) 0.4271(2) 0.1041(3) 0.0391(17) Uani 1 1 d . . .
C1D C 1.1531(4) 0.5411(3) 0.1440(4) 0.035(2) Uani 1 1 d . . .
C2D C 1.1713(4) 0.5740(3) 0.1030(4) 0.040(2) Uani 1 1 d . . .
H2D H 1.1388 0.5946 0.0737 0.048 Uiso 1 1 calc R . .
C3D C 1.2361(5) 0.5771(3) 0.1045(4) 0.046(2) Uani 1 1 d . . .
H3D H 1.2473 0.5993 0.0757 0.056 Uiso 1 1 calc R . .
C4D C 1.2850(4) 0.5484(3) 0.1472(4) 0.042(2) Uani 1 1 d . . .
H4D H 1.3296 0.5510 0.1483 0.050 Uiso 1 1 calc R . .
C5D C 1.2674(4) 0.5160(3) 0.1880(4) 0.039(2) Uani 1 1 d . . .
H5D H 1.3008 0.4968 0.2181 0.046 Uiso 1 1 calc R . .
C6D C 1.2019(4) 0.5104(3) 0.1869(3) 0.0318(18) Uani 1 1 d . . .
C7D C 1.1881(4) 0.4732(3) 0.2313(3) 0.0322(19) Uani 1 1 d . . .
C8D C 1.0574(4) 0.4160(3) 0.2623(4) 0.0353(19) Uani 1 1 d . . .
C9D C 1.0323(4) 0.3740(3) 0.2979(4) 0.041(2) Uani 1 1 d . . .
C10D C 0.9752(5) 0.3443(5) 0.2503(5) 0.092(4) Uani 1 1 d . . .
H10J H 0.9614 0.3142 0.2705 0.138 Uiso 1 1 calc R . .
H10K H 0.9900 0.3312 0.2165 0.138 Uiso 1 1 calc R . .
H10L H 0.9381 0.3687 0.2337 0.138 Uiso 1 1 calc R . .
C11D C 1.0075(7) 0.4027(4) 0.3432(5) 0.100(4) Uani 1 1 d . . .
H11J H 0.9754 0.4298 0.3216 0.149 Uiso 1 1 calc R . .
H11K H 1.0444 0.4200 0.3744 0.149 Uiso 1 1 calc R . .
H11L H 0.9863 0.3773 0.3635 0.149 Uiso 1 1 calc R . .
C12D C 1.0834(5) 0.3349(4) 0.3311(5) 0.078(3) Uani 1 1 d . . .
H12J H 1.1180 0.3531 0.3635 0.117 Uiso 1 1 calc R . .
H12K H 1.1025 0.3183 0.3018 0.117 Uiso 1 1 calc R . .
H12L H 1.0633 0.3073 0.3497 0.117 Uiso 1 1 calc R . .
C13D C 1.0133(4) 0.4350(3) 0.0438(4) 0.045(2) Uani 1 1 d . . .
H13D H 0.9915 0.4681 0.0320 0.054 Uiso 1 1 calc R . .
C14D C 1.0099(5) 0.3985(4) -0.0022(4) 0.056(3) Uani 1 1 d . . .
H14D H 0.9865 0.4061 -0.0442 0.068 Uiso 1 1 calc R . .
C15D C 1.0416(4) 0.3507(3) 0.0150(4) 0.049(2) Uani 1 1 d . . .
H15D H 1.0411 0.3246 -0.0154 0.059 Uiso 1 1 calc R . .
C16D C 1.0735(4) 0.3411(3) 0.0753(4) 0.053(3) Uani 1 1 d . . .
H16D H 1.0949 0.3079 0.0878 0.063 Uiso 1 1 calc R . .
C17D C 1.0749(4) 0.3793(3) 0.1185(4) 0.047(2) Uani 1 1 d . . .
H17D H 1.0978 0.3718 0.1607 0.056 Uiso 1 1 calc R . .
Mn1E Mn 1.23078(6) 0.38991(4) 0.32192(5) 0.0335(3) Uani 1 1 d . . .
O1E O 1.2181(3) 0.3394(2) 0.2593(2) 0.0411(14) Uani 1 1 d . . .
O2E O 1.2605(3) 0.25217(19) 0.4277(2) 0.0393(14) Uani 1 1 d . . .
O3E O 1.2369(3) 0.43300(19) 0.3921(2) 0.0360(13) Uani 1 1 d . . .
N1E N 1.2430(3) 0.3353(2) 0.3854(3) 0.0345(16) Uani 1 1 d . . .
N2E N 1.2538(3) 0.3547(2) 0.4462(3) 0.0334(16) Uani 1 1 d . . .
N3E N 1.3462(3) 0.3937(3) 0.3406(3) 0.0408(17) Uani 1 1 d . . .
C1E C 1.2205(4) 0.2863(3) 0.2634(3) 0.0301(18) Uani 1 1 d . . .
C2E C 1.2085(4) 0.2579(3) 0.2080(4) 0.038(2) Uani 1 1 d . . .
H2E H 1.1988 0.2768 0.1700 0.046 Uiso 1 1 calc R . .
C3E C 1.2106(4) 0.2027(3) 0.2079(4) 0.043(2) Uani 1 1 d . . .
H3E H 1.2023 0.1842 0.1700 0.051 Uiso 1 1 calc R . .
C4E C 1.2244(4) 0.1749(3) 0.2616(4) 0.041(2) Uani 1 1 d . . .
H4E H 1.2265 0.1371 0.2614 0.050 Uiso 1 1 calc R . .
C5E C 1.2352(4) 0.2024(3) 0.3167(4) 0.039(2) Uani 1 1 d . . .
H5E H 1.2441 0.1829 0.3542 0.047 Uiso 1 1 calc R . .
C6E C 1.2336(4) 0.2578(3) 0.3187(3) 0.0315(18) Uani 1 1 d . . .
C7E C 1.2458(4) 0.2828(3) 0.3798(3) 0.0322(18) Uani 1 1 d . . .
C8E C 1.2483(4) 0.4061(3) 0.4441(4) 0.036(2) Uani 1 1 d . . .
C9E C 1.2520(4) 0.4391(3) 0.5002(4) 0.040(2) Uani 1 1 d . . .
C10E C 1.2801(6) 0.4935(4) 0.4955(5) 0.084(4) Uani 1 1 d . . .
H10M H 1.2818 0.5145 0.5322 0.126 Uiso 1 1 calc R . .
H10N H 1.2520 0.5117 0.4584 0.126 Uiso 1 1 calc R . .
H10O H 1.3246 0.4897 0.4928 0.126 Uiso 1 1 calc R . .
C11E C 1.1810(5) 0.4456(5) 0.5013(5) 0.091(4) Uani 1 1 d . . .
H11M H 1.1633 0.4106 0.5070 0.136 Uiso 1 1 calc R . .
H11N H 1.1536 0.4611 0.4621 0.136 Uiso 1 1 calc R . .
H11O H 1.1807 0.4691 0.5355 0.136 Uiso 1 1 calc R . .
C12E C 1.2920(6) 0.4122(4) 0.5592(4) 0.083(4) Uani 1 1 d . . .
H12M H 1.3362 0.4047 0.5576 0.124 Uiso 1 1 calc R . .
H12N H 1.2705 0.3788 0.5642 0.124 Uiso 1 1 calc R . .
H12O H 1.2951 0.4357 0.5943 0.124 Uiso 1 1 calc R . .
C13E C 1.3664(5) 0.3929(4) 0.2917(5) 0.060(3) Uani 1 1 d . . .
H13E H 1.3357 0.3846 0.2524 0.071 Uiso 1 1 calc R . .
C14E C 1.4315(6) 0.4039(4) 0.2958(5) 0.075(3) Uani 1 1 d . . .
H14E H 1.4448 0.4030 0.2599 0.091 Uiso 1 1 calc R . .
C15E C 1.4761(5) 0.4162(4) 0.3523(6) 0.066(3) Uani 1 1 d . . .
H15E H 1.5208 0.4233 0.3563 0.080 Uiso 1 1 calc R . .
C16E C 1.4549(5) 0.4178(3) 0.4023(5) 0.057(3) Uani 1 1 d . . .
H16E H 1.4841 0.4271 0.4419 0.069 Uiso 1 1 calc R . .
C17E C 1.3896(4) 0.4056(3) 0.3939(4) 0.048(2) Uani 1 1 d . . .
H17E H 1.3753 0.4059 0.4293 0.058 Uiso 1 1 calc R . .
O1M O 0.4287(4) 0.5438(3) 0.4633(3) 0.080(3) Uani 0.695(13) 1 d P C 1
N1M N 0.4092(12) 0.5548(5) 0.3660(7) 0.087(6) Uani 0.695(13) 1 d P C 1
C1M C 0.4473(14) 0.5501(7) 0.4178(12) 0.088(6) Uani 0.695(13) 1 d P C 1
C2M C 0.5222(6) 0.5539(4) 0.4203(6) 0.082(4) Uani 0.695(13) 1 d P C 1
H2M1 H 0.5339 0.5913 0.4173 0.123 Uiso 0.695(13) 1 calc PR C 1
H2M2 H 0.5283 0.5339 0.3857 0.123 Uiso 0.695(13) 1 calc PR C 1
H2M3 H 0.5505 0.5390 0.4594 0.123 Uiso 0.695(13) 1 calc PR C 1
C3M C 0.3357(5) 0.5498(4) 0.3607(5) 0.072(4) Uani 0.695(13) 1 d P C 1
H3M1 H 0.3304 0.5568 0.4011 0.109 Uiso 0.695(13) 1 calc PR C 1
H3M2 H 0.3202 0.5138 0.3472 0.109 Uiso 0.695(13) 1 calc PR C 1
H3M3 H 0.3099 0.5757 0.3306 0.109 Uiso 0.695(13) 1 calc PR C 1
C4M C 0.4287(6) 0.5624(5) 0.3082(5) 0.091(4) Uani 0.695(13) 1 d P C 1
H4M1 H 0.4702 0.5822 0.3187 0.136 Uiso 0.695(13) 1 calc PR C 1
H4M2 H 0.3942 0.5823 0.2774 0.136 Uiso 0.695(13) 1 calc PR C 1
H4M3 H 0.4343 0.5275 0.2913 0.136 Uiso 0.695(13) 1 calc PR C 1
O13 O 0.4287(4) 0.5438(3) 0.4633(3) 0.080(3) Uani 0.31 1 d P C 2
N12M N 0.4582(13) 0.5518(9) 0.3767(13) 0.028(7) Uiso 0.305(13) 1 d P C 2
C13M C 0.4052(17) 0.5510(12) 0.4057(18) 0.030(8) Uiso 0.305(13) 1 d P C 2
C23 C 0.5222(6) 0.5539(4) 0.4203(6) 0.082(4) Uani 0.31 1 d P C 2
H23A H 0.5379 0.5909 0.4249 0.123 Uiso 0.305(13) 1 calc PR C 2
H23B H 0.5521 0.5319 0.4059 0.123 Uiso 0.305(13) 1 calc PR C 2
H23C H 0.5210 0.5406 0.4602 0.123 Uiso 0.305(13) 1 calc PR C 2
C33 C 0.3357(5) 0.5498(4) 0.3607(5) 0.072(4) Uani 0.31 1 d P C 2
H33A H 0.3081 0.5272 0.3774 0.109 Uiso 0.305(13) 1 calc PR C 2
H33B H 0.3363 0.5354 0.3210 0.109 Uiso 0.305(13) 1 calc PR C 2
H33C H 0.3178 0.5860 0.3547 0.109 Uiso 0.305(13) 1 calc PR C 2
C43 C 0.4287(6) 0.5624(5) 0.3082(5) 0.091(4) Uani 0.31 1 d P C 2
H43A H 0.4131 0.5288 0.2866 0.136 Uiso 0.305(13) 1 calc PR C 2
H43B H 0.4623 0.5780 0.2926 0.136 Uiso 0.305(13) 1 calc PR C 2
H43C H 0.3917 0.5872 0.3010 0.136 Uiso 0.305(13) 1 calc PR C 2
O2M O 0.4553(7) 0.5664(6) 0.1801(7) 0.105(5) Uani 0.632(8) 1 d PD A 1
N2M N 0.4777(7) 0.6485(6) 0.1486(6) 0.077(5) Uani 0.632(8) 1 d PD A 1
C5M C 0.4985(8) 0.5990(7) 0.1774(9) 0.088(6) Uani 0.632(8) 1 d PD A 1
C6M C 0.5702(8) 0.5911(9) 0.2108(12) 0.147(12) Uani 0.632(8) 1 d PD A 1
H6M1 H 0.5777 0.5905 0.2555 0.221 Uiso 0.632(8) 1 calc PR A 1
H6M2 H 0.5954 0.6204 0.2009 0.221 Uiso 0.632(8) 1 calc PR A 1
H6M3 H 0.5847 0.5573 0.1981 0.221 Uiso 0.632(8) 1 calc PR A 1
C7M C 0.4070(8) 0.6577(10) 0.1190(12) 0.107(9) Uani 0.632(8) 1 d PD A 1
H7M1 H 0.3915 0.6369 0.0808 0.161 Uiso 0.632(8) 1 calc PR A 1
H7M2 H 0.3991 0.6956 0.1095 0.161 Uiso 0.632(8) 1 calc PR A 1
H7M3 H 0.3831 0.6466 0.1471 0.161 Uiso 0.632(8) 1 calc PR A 1
C8M C 0.5217(10) 0.6867(8) 0.1355(10) 0.112(8) Uani 0.632(8) 1 d PD A 1
H8M1 H 0.5667 0.6801 0.1626 0.168 Uiso 0.632(8) 1 calc PR A 1
H8M2 H 0.5083 0.7228 0.1427 0.168 Uiso 0.632(8) 1 calc PR A 1
H8M3 H 0.5200 0.6833 0.0923 0.168 Uiso 0.632(8) 1 calc PR A 1
O3M O 0.564(3) 0.5567(13) -0.0815(16) 0.91(8) Uani 1 1 d D . .
N3M N 0.5595(16) 0.5445(16) 0.0156(11) 1.06(8) Uani 1 1 d D . .
C9M C 0.5844(19) 0.5306(15) -0.0346(15) 0.65(7) Uani 1 1 d D . .
C10M C 0.6440(19) 0.5002(12) -0.008(2) 0.55(5) Uani 1 1 d D . .
H10P H 0.6528 0.4788 -0.0407 0.825 Uiso 1 1 calc R . .
H10Q H 0.6387 0.4766 0.0240 0.825 Uiso 1 1 calc R . .
H10R H 0.6810 0.5245 0.0097 0.825 Uiso 1 1 calc R . .
C11M C 0.5097(19) 0.5849(13) -0.011(2) 0.79(9) Uani 1 1 d D . .
H11P H 0.4703 0.5776 0.0004 1.182 Uiso 1 1 calc R . .
H11Q H 0.4982 0.5841 -0.0564 1.182 Uiso 1 1 calc R . .
H11R H 0.5270 0.6201 0.0041 1.182 Uiso 1 1 calc R . .
C12M C 0.6149(11) 0.5502(9) 0.0719(18) 0.80(9) Uani 1 1 d D . .
H12P H 0.6155 0.5202 0.0995 1.199 Uiso 1 1 calc R . .
H12Q H 0.6106 0.5836 0.0925 1.199 Uiso 1 1 calc R . .
H12R H 0.6560 0.5507 0.0617 1.199 Uiso 1 1 calc R . .
N1P N 0.3655(5) 0.7155(5) 0.4611(5) 0.100(3) Uani 1 1 d . . .
C1P C 0.3734(7) 0.6606(6) 0.4730(8) 0.116(5) Uani 1 1 d . . .
H1P H 0.3937 0.6411 0.4483 0.139 Uiso 1 1 calc R . .
C2P C 0.3558(8) 0.6326(6) 0.5151(7) 0.109(5) Uani 1 1 d . . .
H2P H 0.3712 0.5972 0.5253 0.131 Uiso 1 1 calc R . .
C3P C 0.3032(9) 0.7125(7) 0.5378(8) 0.140(6) Uani 1 1 d . . .
H3P H 0.2797 0.7323 0.5593 0.168 Uiso 1 1 calc R . .
C4P C 0.3117(13) 0.6580(8) 0.5454(9) 0.193(10) Uani 1 1 d . . .
H4P H 0.2903 0.6380 0.5687 0.232 Uiso 1 1 calc R . .
C5P C 0.3334(3) 0.7393(2) 0.4933(3) 0.126(6) Uani 1 1 d . . .
H5P H 0.3284 0.7768 0.4888 0.151 Uiso 1 1 calc R . .
N2P N 0.5758(3) 0.6959(2) 0.9013(3) 0.137(5) Uani 1 1 d R . .
C6P C 0.5356(3) 0.7027(2) 0.8406(3) 0.29(2) Uani 1 1 d R . .
H6P H 0.4897 0.6959 0.8297 0.352 Uiso 1 1 calc R . .
C7P C 0.5625(3) 0.7195(2) 0.7958(3) 0.255(16) Uani 1 1 d R . .
H7P H 0.5350 0.7241 0.7543 0.306 Uiso 1 1 calc R . .
C8P C 0.6297(3) 0.7294(2) 0.8117(3) 0.197(12) Uani 1 1 d R . .
H8P H 0.6480 0.7408 0.7811 0.236 Uiso 1 1 calc R . .
C9P C 0.6699(3) 0.7226(2) 0.8724(3) 0.189(12) Uani 1 1 d R . .
H9P H 0.7158 0.7293 0.8833 0.227 Uiso 1 1 calc R . .
C10P C 0.6430(3) 0.7058(2) 0.9172(3) 0.29(2) Uani 1 1 d R . .
H10S H 0.6705 0.7011 0.9587 0.349 Uiso 1 1 calc R . .
N3P N 0.3860(3) 0.6316(2) 0.0423(3) 0.090(9) Uani 0.368(8) 1 d PR A 2
C11P C 0.4291(3) 0.5910(2) 0.0708(3) 0.086(10) Uani 0.368(8) 1 d PR A 2
H11S H 0.4399 0.5640 0.0465 0.103 Uiso 0.368(8) 1 calc PR A 2
C12P C 0.4564(3) 0.5899(2) 0.1348(3) 0.087(12) Uani 0.368(8) 1 d PR A 2
H12S H 0.4858 0.5622 0.1542 0.104 Uiso 0.368(8) 1 calc PR A 2
C13P C 0.4406(3) 0.6294(2) 0.1703(3) 0.073(10) Uani 0.368(8) 1 d PR A 2
H13P H 0.4592 0.6287 0.2140 0.088 Uiso 0.368(8) 1 calc PR A 2
C14P C 0.3975(3) 0.6701(2) 0.1419(3) 0.062(12) Uani 0.368(8) 1 d PR A 2
H14P H 0.3867 0.6971 0.1661 0.074 Uiso 0.368(8) 1 calc PR A 2
C15P C 0.3702(3) 0.6712(2) 0.0779(3) 0.091(13) Uani 0.368(8) 1 d PR A 2
H15P H 0.3408 0.6989 0.0584 0.109 Uiso 0.368(8) 1 calc PR A 2
O1W O 0.9752(12) 0.5255(11) 0.4640(11) 0.179(11) Uani 0.50 1 d P . .
O2W O 0.9253(16) 1.0143(19) 0.258(2) 0.87(5) Uani 1 1 d . . .
O3W O 0.050(2) 0.5515(17) 0.523(2) 0.308(19) Uiso 0.50 1 d P . .

loop_
_atom_site_aniso_label
_atom_site_aniso_U_11
_atom_site_aniso_U_22
_atom_site_aniso_U_33
_atom_site_aniso_U_23
_atom_site_aniso_U_13
_atom_site_aniso_U_12
Mn1A 0.0412(8) 0.0498(8) 0.0275(7) 0.0051(6) 0.0146(6) 0.0087(6)
O1A 0.044(4) 0.079(5) 0.037(3) 0.006(3) 0.020(3) 0.014(3)
O2A 0.032(3) 0.089(5) 0.028(3) -0.010(3) 0.010(3) 0.005(3)
O3A 0.041(4) 0.056(4) 0.024(3) -0.001(3) 0.008(3) 0.005(3)
N1A 0.023(4) 0.047(4) 0.031(4) 0.009(3) 0.010(3) 0.007(3)
N2A 0.032(4) 0.039(4) 0.032(4) -0.001(3) 0.011(3) 0.005(3)
N3A 0.063(6) 0.052(5) 0.039(4) 0.005(4) 0.026(4) 0.015(4)
C1A 0.039(5) 0.035(5) 0.043(5) 0.004(4) 0.016(4) 0.006(4)
C2A 0.037(6) 0.077(7) 0.039(5) 0.006(5) 0.022(4) 0.004(5)
C3A 0.036(6) 0.060(6) 0.062(6) 0.004(5) 0.025(5) 0.002(4)
C4A 0.033(5) 0.072(7) 0.055(6) -0.002(5) 0.014(4) -0.004(5)
C5A 0.036(5) 0.069(6) 0.043(5) -0.006(5) 0.013(4) 0.002(5)
C6A 0.028(5) 0.037(5) 0.035(5) -0.002(4) 0.009(4) 0.006(4)
C7A 0.032(5) 0.036(5) 0.034(5) -0.001(4) 0.016(4) 0.004(4)
C8A 0.040(5) 0.041(5) 0.034(5) 0.006(4) 0.009(4) 0.004(4)
C9A 0.031(5) 0.082(7) 0.037(5) 0.003(5) 0.010(4) -0.003(5)
C10A 0.044(7) 0.149(11) 0.052(7) 0.016(7) -0.002(5) 0.004(7)
C11A 0.066(9) 0.112(11) 0.228(18) 0.058(11) 0.080(10) -0.005(8)
C12A 0.035(7) 0.263(18) 0.073(8) -0.083(10) 0.008(6) 0.028(8)
C13A 0.091(10) 0.064(8) 0.089(9) -0.013(7) 0.023(7) 0.027(7)
C14A 0.115(13) 0.088(11) 0.104(11) -0.006(9) 0.003(9) 0.065(9)
C15A 0.23(2) 0.089(11) 0.073(9) 0.022(8) 0.076(12) 0.073(13)
C16A 0.25(2) 0.075(10) 0.202(18) 0.069(11) 0.173(17) 0.085(12)
C17A 0.190(16) 0.071(9) 0.200(17) 0.055(10) 0.148(14) 0.055(10)
Mn1B 0.0371(8) 0.0588(9) 0.0310(7) 0.0018(6) 0.0153(6) 0.0090(6)
O1B 0.084(5) 0.045(4) 0.074(5) 0.014(3) 0.050(4) 0.029(3)
O2B 0.049(4) 0.028(3) 0.052(4) -0.003(3) 0.032(3) 0.004(2)
O3B 0.054(4) 0.051(4) 0.065(4) -0.014(3) 0.042(3) -0.012(3)
N1B 0.035(4) 0.027(4) 0.030(4) 0.000(3) 0.012(3) 0.000(3)
N2B 0.032(4) 0.026(4) 0.036(4) -0.001(3) 0.013(3) 0.001(3)
N3B 0.063(7) 0.35(2) 0.033(5) -0.002(8) 0.009(5) 0.098(10)
C1B 0.109(10) 0.043(6) 0.082(8) 0.022(6) 0.061(7) 0.034(6)
C2B 0.183(16) 0.062(9) 0.197(16) 0.036(10) 0.140(13) 0.054(9)
C3B 0.31(3) 0.042(8) 0.35(3) 0.050(12) 0.27(2) 0.071(12)
C4B 0.26(2) 0.034(7) 0.31(2) 0.038(10) 0.235(19) 0.045(9)
C5B 0.142(12) 0.025(6) 0.202(15) 0.028(7) 0.129(11) 0.027(6)
C6B 0.077(7) 0.036(5) 0.074(7) 0.003(5) 0.048(6) 0.021(5)
C7B 0.043(5) 0.025(4) 0.035(5) 0.002(4) 0.011(4) 0.004(4)
C8B 0.048(6) 0.037(5) 0.041(5) -0.005(4) 0.021(4) -0.006(4)
C9B 0.096(9) 0.047(6) 0.092(8) -0.007(6) 0.068(7) -0.025(6)
C10B 0.118(11) 0.058(7) 0.120(10) 0.007(7) 0.077(9) -0.022(7)
C11B 0.165(15) 0.053(8) 0.231(18) 0.065(9) 0.151(14) 0.033(8)
C12B 0.27(2) 0.081(10) 0.098(11) -0.057(9) 0.075(12) -0.047(11)
C13B 0.025(9) 0.115(16) 0.081(13) -0.008(12) 0.006(8) 0.007(9)
C14B 0.092(17) 0.16(2) 0.060(13) 0.004(14) -0.003(12) 0.087(15)
C15B 0.052(14) 0.31(4) 0.084(18) 0.09(2) 0.024(13) 0.08(2)
C16B 0.049(11) 0.90(8) 0.057(10) -0.11(2) -0.006(8) 0.09(2)
C133 0.059(19) 0.10(2) 0.017(12) 0.027(13) 0.015(12) 0.010(15)
C143 0.043(19) 0.11(3) 0.07(2) 0.031(19) 0.028(17) -0.021(17)
C153 0.09(3) 0.10(3) 0.07(2) 0.005(19) 0.04(2) -0.01(2)
C163 0.049(11) 0.90(8) 0.057(10) -0.11(2) -0.006(8) 0.09(2)
C17B 0.044(7) 0.247(17) 0.036(6) -0.026(9) 0.013(5) -0.007(8)
Mn1C 0.0379(8) 0.0255(6) 0.0335(7) 0.0002(5) 0.0153(6) 0.0047(5)
O1C 0.044(4) 0.032(3) 0.037(3) 0.001(3) 0.011(3) 0.013(3)
O2C 0.045(4) 0.031(3) 0.034(3) -0.010(2) 0.004(3) 0.010(3)
O3C 0.034(3) 0.028(3) 0.035(3) -0.006(2) 0.009(2) 0.004(2)
N1C 0.037(4) 0.023(3) 0.030(4) 0.002(3) 0.009(3) 0.004(3)
N2C 0.038(4) 0.025(3) 0.038(4) 0.003(3) 0.009(3) 0.014(3)
N3C 0.049(5) 0.026(4) 0.042(4) -0.003(3) 0.024(3) 0.000(3)
C1C 0.036(5) 0.036(5) 0.032(5) -0.005(4) 0.006(4) -0.001(4)
C2C 0.060(7) 0.049(6) 0.046(6) -0.006(5) 0.011(5) 0.019(5)
C3C 0.078(8) 0.066(7) 0.041(6) -0.009(5) -0.016(5) 0.017(6)
C4C 0.077(8) 0.048(6) 0.050(6) -0.015(5) -0.002(5) 0.028(5)
C5C 0.059(6) 0.032(5) 0.045(5) -0.004(4) 0.008(5) 0.019(4)
C6C 0.040(5) 0.020(4) 0.031(4) -0.004(3) 0.014(4) 0.003(3)
C7C 0.039(5) 0.035(5) 0.030(5) 0.000(4) 0.016(4) 0.000(4)
C8C 0.034(5) 0.024(4) 0.036(5) -0.002(4) 0.012(4) 0.002(3)
C9C 0.042(6) 0.046(5) 0.036(5) 0.000(4) 0.003(4) 0.007(4)
C10C 0.064(7) 0.059(6) 0.049(6) -0.014(5) 0.002(5) 0.006(5)
C11C 0.070(7) 0.043(6) 0.039(5) -0.005(4) -0.003(5) 0.006(5)
C12C 0.050(7) 0.074(7) 0.058(6) -0.003(5) 0.007(5) -0.004(5)
C13C 0.063(7) 0.038(5) 0.054(6) 0.002(5) 0.033(5) 0.004(4)
C14C 0.080(8) 0.036(5) 0.056(6) 0.000(5) 0.038(6) -0.008(5)
C15C 0.071(8) 0.061(7) 0.058(7) -0.012(5) 0.040(6) -0.019(6)
C16C 0.043(6) 0.054(6) 0.053(6) -0.011(5) 0.026(5) -0.014(5)
C17C 0.049(6) 0.050(5) 0.034(5) -0.002(4) 0.016(4) 0.004(4)
Mn1D 0.0403(8) 0.0281(7) 0.0341(7) 0.0045(6) 0.0122(6) 0.0093(5)
O1D 0.049(4) 0.042(3) 0.038(3) 0.008(3) 0.013(3) 0.021(3)
O2D 0.038(3) 0.036(3) 0.034(3) 0.009(3) 0.012(3) 0.005(3)
O3D 0.033(3) 0.031(3) 0.048(3) 0.008(3) 0.012(3) 0.010(2)
N1D 0.040(4) 0.026(4) 0.035(4) 0.005(3) 0.019(3) 0.001(3)
N2D 0.036(4) 0.030(4) 0.031(4) 0.005(3) 0.013(3) 0.005(3)
N3D 0.053(5) 0.029(4) 0.033(4) 0.005(3) 0.010(3) 0.010(3)
C1D 0.050(6) 0.024(4) 0.035(5) 0.000(4) 0.018(4) 0.009(4)
C2D 0.054(6) 0.029(5) 0.037(5) 0.011(4) 0.015(4) 0.011(4)
C3D 0.074(7) 0.029(5) 0.044(5) 0.001(4) 0.030(5) -0.001(5)
C4D 0.049(6) 0.034(5) 0.048(5) -0.002(4) 0.025(5) -0.003(4)
C5D 0.042(5) 0.041(5) 0.036(5) -0.001(4) 0.018(4) -0.004(4)
C6D 0.046(5) 0.020(4) 0.031(4) 0.000(3) 0.014(4) 0.003(4)
C7D 0.053(6) 0.020(4) 0.028(4) -0.002(3) 0.020(4) 0.004(4)
C8D 0.041(5) 0.030(4) 0.039(5) -0.003(4) 0.018(4) 0.005(4)
C9D 0.044(6) 0.040(5) 0.048(5) 0.013(4) 0.029(4) 0.007(4)
C10D 0.077(9) 0.086(9) 0.106(10) 0.010(7) 0.017(7) -0.033(7)
C11D 0.160(13) 0.076(8) 0.101(9) 0.036(7) 0.096(9) 0.013(8)
C12D 0.055(7) 0.078(8) 0.112(9) 0.050(7) 0.041(6) 0.018(6)
C13D 0.059(6) 0.027(4) 0.050(6) 0.008(4) 0.017(5) 0.015(4)
C14D 0.075(7) 0.056(6) 0.037(5) -0.001(5) 0.016(5) 0.026(5)
C15D 0.058(6) 0.049(6) 0.037(5) -0.006(4) 0.010(5) 0.015(5)
C16D 0.062(7) 0.038(5) 0.054(6) -0.010(5) 0.012(5) 0.010(4)
C17D 0.056(6) 0.040(5) 0.036(5) -0.003(4) 0.004(4) 0.013(4)
Mn1E 0.0431(8) 0.0298(7) 0.0285(7) 0.0045(5) 0.0126(6) 0.0059(6)
O1E 0.051(4) 0.042(3) 0.030(3) 0.003(3) 0.013(3) 0.010(3)
O2E 0.065(4) 0.028(3) 0.029(3) 0.006(2) 0.021(3) 0.010(3)
O3E 0.047(4) 0.028(3) 0.031(3) 0.004(2) 0.012(3) 0.007(2)
N1E 0.041(4) 0.038(4) 0.028(4) 0.001(3) 0.015(3) 0.011(3)
N2E 0.044(4) 0.030(4) 0.026(4) -0.002(3) 0.011(3) 0.005(3)
N3E 0.042(5) 0.046(4) 0.038(4) 0.005(3) 0.017(4) 0.011(3)
C1E 0.032(5) 0.024(4) 0.033(4) -0.003(4) 0.008(4) 0.003(3)
C2E 0.035(5) 0.049(5) 0.024(4) 0.000(4) 0.001(4) 0.006(4)
C3E 0.047(6) 0.046(6) 0.032(5) -0.013(4) 0.009(4) 0.002(4)
C4E 0.050(6) 0.042(5) 0.035(5) -0.007(4) 0.016(4) 0.000(4)
C5E 0.049(6) 0.034(5) 0.040(5) 0.002(4) 0.021(4) 0.005(4)
C6E 0.033(5) 0.033(5) 0.028(4) 0.000(4) 0.009(4) 0.005(4)
C7E 0.032(5) 0.036(5) 0.031(4) 0.001(4) 0.012(4) 0.003(4)
C8E 0.033(5) 0.040(5) 0.034(5) -0.001(4) 0.010(4) -0.001(4)
C9E 0.056(6) 0.037(5) 0.029(5) -0.002(4) 0.016(4) 0.007(4)
C10E 0.147(12) 0.049(6) 0.068(7) -0.018(6) 0.052(7) -0.019(7)
C11E 0.083(9) 0.127(11) 0.081(8) -0.039(8) 0.053(7) -0.004(7)
C12E 0.132(11) 0.059(7) 0.049(6) -0.014(5) 0.018(7) 0.014(7)
C13E 0.051(7) 0.071(7) 0.062(7) -0.001(6) 0.027(5) 0.009(5)
C14E 0.068(8) 0.102(9) 0.069(8) -0.002(7) 0.040(7) -0.003(7)
C15E 0.056(7) 0.057(7) 0.095(9) -0.013(6) 0.036(7) -0.009(5)
C16E 0.060(7) 0.043(6) 0.061(7) 0.001(5) 0.010(5) 0.019(5)
C17E 0.040(6) 0.051(6) 0.054(6) 0.005(5) 0.014(5) 0.006(4)
O1M 0.075(6) 0.112(7) 0.055(5) 0.002(4) 0.025(4) 0.011(4)
N1M 0.15(2) 0.058(9) 0.051(10) -0.008(7) 0.036(12) 0.005(10)
C1M 0.11(2) 0.080(13) 0.084(17) -0.019(12) 0.039(16) 0.002(12)
C2M 0.056(8) 0.075(8) 0.109(10) 0.004(7) 0.017(7) 0.012(6)
C3M 0.048(7) 0.091(9) 0.070(8) 0.013(6) 0.006(6) 0.002(6)
C4M 0.126(12) 0.086(9) 0.061(8) -0.002(7) 0.032(7) -0.019(8)
O13 0.075(6) 0.112(7) 0.055(5) 0.002(4) 0.025(4) 0.011(4)
C23 0.056(8) 0.075(8) 0.109(10) 0.004(7) 0.017(7) 0.012(6)
C33 0.048(7) 0.091(9) 0.070(8) 0.013(6) 0.006(6) 0.002(6)
C43 0.126(12) 0.086(9) 0.061(8) -0.002(7) 0.032(7) -0.019(8)
O2M 0.070(10) 0.147(15) 0.098(11) 0.003(10) 0.028(8) -0.027(9)
N2M 0.065(11) 0.115(14) 0.060(10) -0.001(10) 0.031(8) -0.015(10)
C5M 0.077(17) 0.13(2) 0.064(13) -0.019(14) 0.032(12) 0.003(15)
C6M 0.065(16) 0.13(2) 0.26(3) -0.09(2) 0.071(18) -0.009(13)
C7M 0.053(16) 0.16(3) 0.11(2) -0.014(19) 0.038(16) -0.002(15)
C8M 0.12(2) 0.107(17) 0.13(2) -0.019(15) 0.073(16) -0.055(14)
O3M 1.7(2) 0.13(3) 0.79(9) -0.13(4) 0.24(11) -0.06(5)
N3M 2.0(3) 1.06(15) 0.15(3) -0.22(4) 0.40(7) -0.692
C9M 0.91(15) 0.11(3) 0.72(12) -0.05(5) -0.03(11) -0.15(6)
C10M 0.84(10) 0.16(3) 1.01(13) 0.18(5) 0.81(11) 0.15(4)
C11M 1.16(17) 0.12(3) 1.6(2) 0.00(7) 1.18(19) -0.06(6)
C12M 0.071(17) 0.092(18) 2.0(2) -0.11(5) 0.00(5) -0.037(13)
N1P 0.119(9) 0.099(9) 0.098(8) -0.031(7) 0.056(7) 0.005(7)
C1P 0.131(13) 0.066(9) 0.153(15) -0.038(10) 0.050(11) 0.002(8)
C2P 0.168(15) 0.075(10) 0.114(12) -0.011(9) 0.087(11) -0.024(9)
C3P 0.177(18) 0.129(15) 0.131(15) 0.002(12) 0.072(13) -0.009(13)
C4P 0.34(3) 0.099(15) 0.176(19) -0.005(14) 0.13(2) 0.000(17)
C5P 0.133(14) 0.083(11) 0.159(16) -0.021(10) 0.044(12) 0.025(9)
N2P 0.065(8) 0.163(12) 0.180(14) -0.007(11) 0.034(9) -0.026(8)
C6P 0.57(6) 0.26(3) 0.111(17) 0.033(19) 0.20(3) 0.09(3)
C7P 0.36(4) 0.120(17) 0.21(2) -0.093(17) -0.02(3) 0.08(2)
C8P 0.099(14) 0.081(12) 0.39(4) -0.071(17) 0.06(2) 0.017(10)
C9P 0.31(3) 0.181(19) 0.143(17) 0.097(16) 0.17(2) 0.075(19)
C10P 0.30(3) 0.35(4) 0.106(15) -0.060(18) -0.102(19) 0.22(3)
N3P 0.09(2) 0.11(2) 0.070(18) -0.001(17) 0.030(16) 0.008(17)
C11P 0.08(3) 0.10(3) 0.08(2) 0.04(2) 0.04(2) 0.01(2)
C12P 0.09(3) 0.06(2) 0.09(3) -0.02(2) 0.01(2) 0.03(2)
C13P 0.07(2) 0.08(2) 0.048(19) 0.006(17) -0.008(17) 0.01(2)
C14P 0.05(2) 0.06(2) 0.09(3) 0.015(18) 0.036(19) 0.033(15)
C15P 0.05(2) 0.15(3) 0.042(18) 0.01(2) -0.020(15) 0.06(2)
O1W 0.17(2) 0.26(3) 0.16(2) 0.059(19) 0.137(18) 0.115(19)
O2W 0.36(4) 0.92(8) 1.12(10) -0.38(8) -0.07(5) -0.45(5)

loop_
_atom_type_symbol
_atom_type_description
_atom_type_scat_dispersion_real
_atom_type_scat_dispersion_imag
_atom_type_scat_source
C C 0.0033 0.0016 'International Tables Vol C Tables 4.2.6.8 and 6.1.1.4'
H H 0.0000 0.0000 'International Tables Vol C Tables 4.2.6.8 and 6.1.1.4'
N N 0.0061 0.0033 'International Tables Vol C Tables 4.2.6.8 and 6.1.1.4'
O O 0.0106 0.0060 'International Tables Vol C Tables 4.2.6.8 and 6.1.1.4'
Mn Mn 0.3368 0.7283 'International Tables Vol C Tables 4.2.6.8 and 6.1.1.4'

loop_
_geom_angle_atom_site_label_1
_geom_angle_atom_site_label_2
_geom_angle_atom_site_label_3
_geom_angle
_geom_angle_site_symmetry_1
_geom_angle_site_symmetry_3
_geom_angle_publ_flag
O1A Mn1A O3A 169.8(2) . . ?
O1A Mn1A O2E 95.1(2) . 3_766 ?
O3A Mn1A O2E 94.2(2) . 3_766 ?
O1A Mn1A N1A 91.7(2) . . ?
O3A Mn1A N1A 79.7(2) . . ?
O2E Mn1A N1A 168.6(3) 3_766 . ?
O1A Mn1A N3A 91.2(3) . . ?
O3A Mn1A N3A 93.7(3) . . ?
O2E Mn1A N3A 84.8(2) 3_766 . ?
N1A Mn1A N3A 86.0(3) . . ?
O1A Mn1A N2E 89.1(2) . 3_766 ?
O3A Mn1A N2E 89.8(2) . 3_766 ?
O2E Mn1A N2E 73.0(2) 3_766 3_766 ?
N1A Mn1A N2E 116.3(2) . 3_766 ?
N3A Mn1A N2E 157.7(2) . 3_766 ?
C1A O1A Mn1A 129.7(5) . . ?
C7A O2A Mn1B 123.5(5) . . ?
C8A O3A Mn1A 115.3(5) . . ?
C7A N1A N2A 115.0(6) . . ?
C7A N1A Mn1A 130.0(5) . . ?
N2A N1A Mn1A 114.6(4) . . ?
C8A N2A N1A 109.4(6) . . ?
C8A N2A Mn1B 143.5(6) . . ?
N1A N2A Mn1B 105.6(4) . . ?
C17A N3A C13A 112.8(10) . . ?
C17A N3A Mn1A 122.1(7) . . ?
C13A N3A Mn1A 123.7(8) . . ?
O1A C1A C2A 118.0(8) . . ?
O1A C1A C6A 123.0(7) . . ?
C2A C1A C6A 119.0(7) . . ?
C3A C2A C1A 121.1(8) . . ?
C2A C3A C4A 121.2(9) . . ?
C3A C4A C5A 119.0(9) . . ?
C6A C5A C4A 122.0(9) . . ?
C5A C6A C1A 117.7(8) . . ?
C5A C6A C7A 117.8(7) . . ?
C1A C6A C7A 124.4(7) . . ?
O2A C7A N1A 122.5(7) . . ?
O2A C7A C6A 118.1(7) . . ?
N1A C7A C6A 119.4(7) . . ?
N2A C8A O3A 120.9(8) . . ?
N2A C8A C9A 122.9(8) . . ?
O3A C8A C9A 116.2(7) . . ?
C11A C9A C8A 108.2(8) . . ?
C11A C9A C10A 109.8(10) . . ?
C8A C9A C10A 109.6(8) . . ?
C11A C9A C12A 109.8(11) . . ?
C8A C9A C12A 111.7(8) . . ?
C10A C9A C12A 107.7(9) . . ?
N3A C13A C14A 127.6(14) . . ?
C13A C14A C15A 116.5(14) . . ?
C16A C15A C14A 117.0(14) . . ?
C15A C16A C17A 121.5(16) . . ?
N3A C17A C16A 124.6(14) . . ?
O1B Mn1B O3B 169.5(3) . . ?
O1B Mn1B O2A 95.8(3) . . ?
O3B Mn1B O2A 94.1(3) . . ?
O1B Mn1B N1B 91.2(3) . . ?
O3B Mn1B N1B 79.5(2) . . ?
O2A Mn1B N1B 169.9(2) . . ?
O1B Mn1B N3B 90.4(5) . . ?
O3B Mn1B N3B 93.8(5) . . ?
O2A Mn1B N3B 85.5(3) . . ?
N1B Mn1B N3B 87.1(3) . . ?
O1B Mn1B N2A 88.2(2) . . ?
O3B Mn1B N2A 91.4(2) . . ?
O2A Mn1B N2A 73.2(2) . . ?
N1B Mn1B N2A 114.5(2) . . ?
N3B Mn1B N2A 158.4(3) . . ?
C1B O1B Mn1B 129.7(6) . . ?
C7B O2B Mn1C 122.2(5) . . ?
C8B O3B Mn1B 115.0(5) . . ?
C7B N1B N2B 115.4(6) . . ?
C7B N1B Mn1B 129.8(5) . . ?
N2B N1B Mn1B 114.8(4) . . ?
C8B N2B N1B 109.1(6) . . ?
C8B N2B Mn1C 143.9(5) . . ?
N1B N2B Mn1C 105.6(4) . . ?
C17B N3B C133 96.1(14) . . ?
C17B N3B C13B 118.7(12) . . ?
C133 N3B C13B 81.0(12) . . ?
C17B N3B Mn1B 123.5(9) . . ?
C133 N3B Mn1B 116.3(10) . . ?
C13B N3B Mn1B 111.5(10) . . ?
O1B C1B C6B 125.0(9) . . ?
O1B C1B C2B 117.2(10) . . ?
C6B C1B C2B 117.8(11) . . ?
C3B C2B C1B 120.1(12) . . ?
C4B C3B C2B 120.8(12) . . ?
C5B C4B C3B 120.6(13) . . ?
C4B C5B C6B 121.1(11) . . ?
C5B C6B C1B 119.5(9) . . ?
C5B C6B C7B 118.5(8) . . ?
C1B C6B C7B 122.0(9) . . ?
N1B C7B O2B 121.8(7) . . ?
N1B C7B C6B 121.4(8) . . ?
O2B C7B C6B 116.8(7) . . ?
N2B C8B O3B 121.5(7) . . ?
N2B C8B C9B 122.5(8) . . ?
O3B C8B C9B 116.0(7) . . ?
C8B C9B C11B 110.6(8) . . ?
C8B C9B C12B 107.8(10) . . ?
C11B C9B C12B 111.3(11) . . ?
C8B C9B C10B 109.6(8) . . ?
C11B C9B C10B 107.0(10) . . ?
C12B C9B C10B 110.5(10) . . ?
C14B C13B N3B 124.8(16) . . ?
C15B C14B C13B 114(2) . . ?
C14B C15B C16B 124.8(18) . . ?
C17B C16B C15B 107(2) . . ?
N3B C133 C143 132(2) . . ?
C153 C143 C133 109(3) . . ?
N3B C17B C16B 124.0(17) . . ?
O1C Mn1C O3C 171.1(2) . . ?
O1C Mn1C O2B 93.8(2) . . ?
O3C Mn1C O2B 94.8(2) . . ?
O1C Mn1C N1C 91.8(2) . . ?
O3C Mn1C N1C 79.7(2) . . ?
O2B Mn1C N1C 171.4(2) . . ?
O1C Mn1C N3C 93.8(2) . . ?
O3C Mn1C N3C 89.0(2) . . ?
O2B Mn1C N3C 83.1(2) . . ?
N1C Mn1C N3C 90.1(2) . . ?
O1C Mn1C N2B 87.7(2) . . ?
O3C Mn1C N2B 93.1(2) . . ?
O2B Mn1C N2B 73.5(2) . . ?
N1C Mn1C N2B 113.2(2) . . ?
N3C Mn1C N2B 156.6(2) . . ?
C1C O1C Mn1C 129.2(5) . . ?
C7C O2C Mn1D 122.1(5) . . ?
C8C O3C Mn1C 114.4(4) . . ?
C7C N1C N2C 115.3(6) . . ?
C7C N1C Mn1C 129.8(5) . . ?
N2C N1C Mn1C 114.9(4) . . ?
C8C N2C N1C 108.4(6) . . ?
C8C N2C Mn1D 145.3(5) . . ?
N1C N2C Mn1D 105.3(4) . . ?
C13C N3C C17C 116.4(7) . . ?
C13C N3C Mn1C 121.0(6) . . ?
C17C N3C Mn1C 122.5(5) . . ?
O1C C1C C6C 124.7(7) . . ?
O1C C1C C2C 116.8(7) . . ?
C6C C1C C2C 118.5(7) . . ?
C3C C2C C1C 122.0(8) . . ?
C2C C3C C4C 120.3(9) . . ?
C5C C4C C3C 118.7(8) . . ?
C4C C5C C6C 121.7(7) . . ?
C1C C6C C5C 118.8(7) . . ?
C1C C6C C7C 123.7(7) . . ?
C5C C6C C7C 117.5(7) . . ?
O2C C7C N1C 121.3(7) . . ?
O2C C7C C6C 118.3(6) . . ?
N1C C7C C6C 120.4(7) . . ?
N2C C8C O3C 122.6(7) . . ?
N2C C8C C9C 120.7(7) . . ?
O3C C8C C9C 116.7(6) . . ?
C11C C9C C10C 108.6(7) . . ?
C11C C9C C8C 110.6(7) . . ?
C10C C9C C8C 110.1(7) . . ?
C11C C9C C12C 109.7(7) . . ?
C10C C9C C12C 110.5(7) . . ?
C8C C9C C12C 107.4(7) . . ?
N3C C13C C14C 124.1(9) . . ?
C15C C14C C13C 117.9(9) . . ?
C16C C15C C14C 120.6(9) . . ?
C15C C16C C17C 118.0(9) . . ?
N3C C17C C16C 122.9(8) . . ?
O1D Mn1D O3D 172.0(2) . . ?
O1D Mn1D O2C 93.2(2) . . ?
O3D Mn1D O2C 94.6(2) . . ?
O1D Mn1D N1D 92.6(2) . . ?
O3D Mn1D N1D 79.9(2) . . ?
O2C Mn1D N1D 171.1(2) . . ?
O1D Mn1D N3D 90.8(2) . . ?
O3D Mn1D N3D 91.4(2) . . ?
O2C Mn1D N3D 85.2(2) . . ?
N1D Mn1D N3D 88.0(2) . . ?
O1D Mn1D N2C 87.2(2) . . ?
O3D Mn1D N2C 93.4(2) . . ?
O2C Mn1D N2C 74.1(2) . . ?
N1D Mn1D N2C 112.9(2) . . ?
N3D Mn1D N2C 159.1(2) . . ?
C1D O1D Mn1D 128.5(5) . . ?
C7D O2D Mn1E 123.6(5) . . ?
C8D O3D Mn1D 114.3(5) . . ?
C7D N1D N2D 115.7(6) . . ?
C7D N1D Mn1D 129.2(5) . . ?
N2D N1D Mn1D 114.9(5) . . ?
C8D N2D N1D 108.3(6) . . ?
C8D N2D Mn1E 146.4(5) . . ?
N1D N2D Mn1E 105.1(4) . . ?
C13D N3D C17D 115.4(7) . . ?
C13D N3D Mn1D 120.2(5) . . ?
C17D N3D Mn1D 124.4(5) . . ?
O1D C1D C2D 117.1(7) . . ?
O1D C1D C6D 124.0(7) . . ?
C2D C1D C6D 119.0(8) . . ?
C3D C2D C1D 120.8(8) . . ?
C2D C3D C4D 121.1(8) . . ?
C5D C4D C3D 118.4(8) . . ?
C4D C5D C6D 122.3(8) . . ?
C5D C6D C1D 118.3(7) . . ?
C5D C6D C7D 117.9(7) . . ?
C1D C6D C7D 123.8(7) . . ?
O2D C7D N1D 122.3(7) . . ?
O2D C7D C6D 116.6(7) . . ?
N1D C7D C6D 121.0(7) . . ?
N2D C8D O3D 122.5(7) . . ?
N2D C8D C9D 121.7(7) . . ?
O3D C8D C9D 115.8(7) . . ?
C12D C9D C11D 109.5(8) . . ?
C12D C9D C8D 113.6(7) . . ?
C11D C9D C8D 107.4(7) . . ?
C12D C9D C10D 109.2(8) . . ?
C11D C9D C10D 110.1(9) . . ?
C8D C9D C10D 107.0(7) . . ?
N3D C13D C14D 124.7(7) . . ?
C15D C14D C13D 117.6(8) . . ?
C16D C15D C14D 119.4(8) . . ?
C15D C16D C17D 119.8(8) . . ?
N3D C17D C16D 123.2(8) . . ?
O1E Mn1E O3E 170.5(2) . . ?
O1E Mn1E N1E 92.5(2) . . ?
O3E Mn1E N1E 79.5(2) . . ?
O1E Mn1E O2D 93.5(2) . . ?
O3E Mn1E O2D 95.3(2) . . ?
N1E Mn1E O2D 167.4(2) . . ?
O1E Mn1E N3E 93.1(2) . . ?
O3E Mn1E N3E 92.2(2) . . ?
N1E Mn1E N3E 90.6(2) . . ?
O2D Mn1E N3E 78.1(2) . . ?
O1E Mn1E N2D 88.7(2) . . ?
O3E Mn1E N2D 90.5(2) . . ?
N1E Mn1E N2D 118.1(2) . . ?
O2D Mn1E N2D 73.1(2) . . ?
N3E Mn1E N2D 151.2(2) . . ?
C1E O1E Mn1E 129.2(5) . . ?
C7E O2E Mn1A 124.5(5) . 3_766 ?
C8E O3E Mn1E 114.2(5) . . ?
C7E N1E N2E 116.0(6) . . ?
C7E N1E Mn1E 128.7(5) . . ?
N2E N1E Mn1E 115.2(4) . . ?
C8E N2E N1E 108.9(6) . . ?
C8E N2E Mn1A 145.8(5) . 3_766 ?
N1E N2E Mn1A 105.3(4) . 3_766 ?
C17E N3E C13E 117.5(8) . . ?
C17E N3E Mn1E 124.5(6) . . ?
C13E N3E Mn1E 116.9(6) . . ?
O1E C1E C6E 124.4(7) . . ?
O1E C1E C2E 116.9(7) . . ?
C6E C1E C2E 118.7(7) . . ?
C3E C2E C1E 120.8(7) . . ?
C4E C3E C2E 120.8(8) . . ?
C3E C4E C5E 119.1(8) . . ?
C4E C5E C6E 121.9(8) . . ?
C5E C6E C1E 118.7(7) . . ?
C5E C6E C7E 117.2(7) . . ?
C1E C6E C7E 124.1(7) . . ?
O2E C7E N1E 121.0(7) . . ?
O2E C7E C6E 118.0(7) . . ?
N1E C7E C6E 121.0(7) . . ?
N2E C8E O3E 122.0(7) . . ?
N2E C8E C9E 122.6(7) . . ?
O3E C8E C9E 115.3(7) . . ?
C8E C9E C12E 112.0(7) . . ?
C8E C9E C10E 110.7(7) . . ?
C12E C9E C10E 110.1(8) . . ?
C8E C9E C11E 106.6(7) . . ?
C12E C9E C11E 108.3(9) . . ?
C10E C9E C11E 108.9(8) . . ?
N3E C13E C14E 122.0(10) . . ?
C15E C14E C13E 119.4(10) . . ?
C16E C15E C14E 118.4(10) . . ?
C15E C16E C17E 118.2(10) . . ?
N3E C17E C16E 124.4(9) . . ?
C1M N1M C4M 125(3) . . ?
C1M N1M C3M 115(2) . . ?
C4M N1M C3M 120.0(13) . . ?
N1M C1M O1M 122(3) . . ?
N1M C1M C2M 113(3) . . ?
O1M C1M C2M 125(2) . . ?
C5M N2M C8M 123.5(15) . . ?
C5M N2M C7M 118.6(14) . . ?
C8M N2M C7M 116.7(16) . . ?
O2M C5M N2M 118.0(15) . . ?
O2M C5M C6M 123.0(17) . . ?
N2M C5M C6M 118.4(15) . . ?
C9M N3M C12M 109(3) . . ?
C9M N3M C11M 104(2) . . ?
C12M N3M C11M 126(3) . . ?
O3M C9M C10M 132(3) . . ?
O3M C9M N3M 117(3) . . ?
C10M C9M N3M 107(2) . . ?
C5P N1P C1P 113.2(11) . . ?
C2P C1P N1P 127.5(14) . . ?
C1P C2P C4P 118.5(16) . . ?
C4P C3P C5P 117.0(17) . . ?
C3P C4P C2P 116.4(19) . . ?
N1P C5P C3P 126.0(10) . . ?
C6P N2P C10P 120.0 . . ?
C7P C6P N2P 120.0 . . ?
C8P C7P C6P 120.0 . . ?
C7P C8P C9P 120.0 . . ?
C10P C9P C8P 120.0 . . ?
C9P C10P N2P 120.0 . . ?
C11P N3P C15P 120.0 . . ?
C12P C11P N3P 120.0 . . ?
C11P C12P C13P 120.0 . . ?
C14P C13P C12P 120.0 . . ?
C13P C14P C15P 120.0 . . ?
C14P C15P N3P 120.0 . . ?

loop_
_geom_bond_atom_site_label_1
_geom_bond_atom_site_label_2
_geom_bond_distance
_geom_bond_site_symmetry_2
_geom_bond_publ_flag
Mn1A O1A 1.844(6) . ?
Mn1A O3A 1.901(6) . ?
Mn1A O2E 1.938(5) 3_766 ?
Mn1A N1A 1.943(6) . ?
Mn1A N3A 2.346(7) . ?
Mn1A N2E 2.417(6) 3_766 ?
O1A C1A 1.334(9) . ?
O2A C7A 1.278(9) . ?
O2A Mn1B 1.950(6) . ?
O3A C8A 1.307(9) . ?
N1A C7A 1.313(9) . ?
N1A N2A 1.433(8) . ?
N2A C8A 1.306(9) . ?
N2A Mn1B 2.394(6) . ?
N3A C17A 1.314(15) . ?
N3A C13A 1.328(12) . ?
C1A C2A 1.406(11) . ?
C1A C6A 1.421(11) . ?
C2A C3A 1.352(11) . ?
C3A C4A 1.369(12) . ?
C4A C5A 1.393(11) . ?
C5A C6A 1.389(11) . ?
C6A C7A 1.470(10) . ?
C8A C9A 1.500(11) . ?
C9A C11A 1.473(14) . ?
C9A C10A 1.512(12) . ?
C9A C12A 1.524(13) . ?
C13A C14A 1.360(16) . ?
C14A C15A 1.41(2) . ?
C15A C16A 1.31(2) . ?
C16A C17A 1.376(16) . ?
Mn1B O1B 1.858(6) . ?
Mn1B O3B 1.899(6) . ?
Mn1B N1B 1.951(6) . ?
Mn1B N3B 2.324(9) . ?
O1B C1B 1.316(11) . ?
O2B C7B 1.305(9) . ?
O2B Mn1C 1.942(5) . ?
O3B C8B 1.312(9) . ?
N1B C7B 1.299(9) . ?
N1B N2B 1.428(8) . ?
N2B C8B 1.298(9) . ?
N2B Mn1C 2.374(6) . ?
N3B C17B 1.332(15) . ?
N3B C133 1.434(17) . ?
N3B C13B 1.61(2) . ?
C1B C6B 1.410(13) . ?
C1B C2B 1.417(14) . ?
C2B C3B 1.379(18) . ?
C3B C4B 1.358(18) . ?
C4B C5B 1.355(14) . ?
C5B C6B 1.391(13) . ?
C6B C7B 1.478(11) . ?
C8B C9B 1.504(12) . ?
C9B C11B 1.527(16) . ?
C9B C12B 1.537(15) . ?
C9B C10B 1.541(13) . ?
C13B C14B 1.41(2) . ?
C14B C15B 1.32(3) . ?
C15B C16B 1.85(4) . ?
C16B C17B 1.399(18) . ?
C133 C143 1.46(3) . ?
C143 C153 1.33(4) . ?
Mn1C O1C 1.847(5) . ?
Mn1C O3C 1.899(5) . ?
Mn1C N1C 1.948(6) . ?
Mn1C N3C 2.345(7) . ?
O1C C1C 1.345(8) . ?
O2C C7C 1.303(8) . ?
O2C Mn1D 1.942(5) . ?
O3C C8C 1.313(8) . ?
N1C C7C 1.323(9) . ?
N1C N2C 1.438(8) . ?
N2C C8C 1.291(9) . ?
N2C Mn1D 2.371(6) . ?
N3C C13C 1.327(10) . ?
N3C C17C 1.345(10) . ?
C1C C6C 1.391(10) . ?
C1C C2C 1.394(11) . ?
C2C C3C 1.354(11) . ?
C3C C4C 1.388(12) . ?
C4C C5C 1.372(11) . ?
C5C C6C 1.403(10) . ?
C6C C7C 1.469(10) . ?
C8C C9C 1.534(10) . ?
C9C C11C 1.523(11) . ?
C9C C10C 1.532(11) . ?
C9C C12C 1.543(12) . ?
C13C C14C 1.379(12) . ?
C14C C15C 1.359(12) . ?
C15C C16C 1.351(12) . ?
C16C C17C 1.393(11) . ?
Mn1D O1D 1.866(6) . ?
Mn1D O3D 1.900(5) . ?
Mn1D N1D 1.945(6) . ?
Mn1D N3D 2.347(6) . ?
O1D C1D 1.347(9) . ?
O2D C7D 1.295(9) . ?
O2D Mn1E 1.952(5) . ?
O3D C8D 1.308(9) . ?
N1D C7D 1.317(9) . ?
N1D N2D 1.432(8) . ?
N2D C8D 1.301(9) . ?
N2D Mn1E 2.430(6) . ?
N3D C13D 1.343(9) . ?
N3D C17D 1.348(9) . ?
C1D C2D 1.395(11) . ?
C1D C6D 1.411(10) . ?
C2D C3D 1.379(11) . ?
C3D C4D 1.385(11) . ?
C4D C5D 1.378(10) . ?
C5D C6D 1.403(11) . ?
C6D C7D 1.477(10) . ?
C8D C9D 1.528(11) . ?
C9D C12D 1.486(11) . ?
C9D C11D 1.493(13) . ?
C9D C10D 1.545(12) . ?
C13D C14D 1.378(11) . ?
C14D C15D 1.373(11) . ?
C15D C16D 1.350(11) . ?
C16D C17D 1.371(11) . ?
Mn1E O1E 1.866(5) . ?
Mn1E O3E 1.902(5) . ?
Mn1E N1E 1.952(6) . ?
Mn1E N3E 2.373(7) . ?
O1E C1E 1.335(8) . ?
O2E C7E 1.292(8) . ?
O2E Mn1A 1.938(5) 3_766 ?
O3E C8E 1.320(9) . ?
N1E C7E 1.326(9) . ?
N1E N2E 1.418(8) . ?
N2E C8E 1.296(9) . ?
N2E Mn1A 2.417(6) 3_766 ?
N3E C17E 1.310(10) . ?
N3E C13E 1.321(11) . ?
C1E C6E 1.401(10) . ?
C1E C2E 1.402(10) . ?
C2E C3E 1.387(11) . ?
C3E C4E 1.360(11) . ?
C4E C5E 1.389(10) . ?
C5E C6E 1.393(10) . ?
C6E C7E 1.473(10) . ?
C8E C9E 1.506(10) . ?
C9E C12E 1.507(12) . ?
C9E C10E 1.509(12) . ?
C9E C11E 1.540(12) . ?
C13E C14E 1.394(13) . ?
C14E C15E 1.373(14) . ?
C15E C16E 1.356(13) . ?
C16E C17E 1.386(12) . ?
O1M C1M 1.23(3) . ?
N1M C1M 1.21(3) . ?
N1M C4M 1.52(2) . ?
N1M C3M 1.55(3) . ?
C1M C2M 1.59(3) . ?
N12M C13M 1.49(4) . ?
O2M C5M 1.251(15) . ?
N2M C5M 1.411(15) . ?
N2M C8M 1.442(14) . ?
N2M C7M 1.467(15) . ?
C5M C6M 1.495(16) . ?
O3M C9M 1.212(18) . ?
N3M C9M 1.452(19) . ?
N3M C12M 1.452(19) . ?
N3M C11M 1.46(2) . ?
C9M C10M 1.445(19) . ?
N1P C5P 1.301(11) . ?
N1P C1P 1.405(16) . ?
C1P C2P 1.341(18) . ?
C2P C4P 1.48(2) . ?
C3P C4P 1.38(2) . ?
C3P C5P 1.522(18) . ?
N2P C6P 1.3900 . ?
N2P C10P 1.3901 . ?
C6P C7P 1.3900 . ?
C7P C8P 1.3900 . ?
C8P C9P 1.3900 . ?
C9P C10P 1.3900 . ?
N3P C11P 1.3900 . ?
N3P C15P 1.3900 . ?
C11P C12P 1.3900 . ?
C12P C13P 1.3900 . ?
C13P C14P 1.3900 . ?
C14P C15P 1.3900 . ?
